data_4339848
loop_
_publ_author_name
'Bart, Suzanne C.'
'Lobkovsky, Emil'
'Bill, Eckhard'
'Wieghardt, Karl'
'Chirik, Paul J.'

_publ_section_title
;
 Neutral-ligand complexes of bis(imino)pyridine iron: synthesis,
 structure, and spectroscopy.
;
_journal_issue 17
_journal_name_full 'Inorganic chemistry'
_journal_page_first 7055
_journal_page_last 7063
_journal_paper_doi 10.1021/ic700869h
_journal_volume 46
_journal_year 2007
_chemical_formula_sum 'C43 H61 Fe N5'
_chemical_formula_weight 703.82
_chemical_name_systematic
; 
 ? 
;
_space_group_IT_number 14
_symmetry_cell_setting monoclinic
_symmetry_space_group_name_Hall '-P 2yn'
_symmetry_space_group_name_H-M 'P 1 21/n 1'
_atom_sites_solution_hydrogens mixed
_atom_sites_solution_primary direct
_atom_sites_solution_secondary difmap
_audit_creation_method SHELXL-97
_cell_angle_alpha 90.00
_cell_angle_beta 93.337(2)
_cell_angle_gamma 90.00
_cell_formula_units_Z 4
_cell_length_a 11.4081(7)
_cell_length_b 14.9988(8)
_cell_length_c 23.7741(13)
_cell_measurement_reflns_used 9341
_cell_measurement_temperature 173(2)
_cell_measurement_theta_max 29.39
_cell_measurement_theta_min 2.72
_cell_volume 4061.0(4)
_computing_cell_refinement 'Bruker SAINT+'
_computing_data_collection 'Bruker APEX2'
_computing_data_reduction 'Bruker SAINT+'
_computing_molecular_graphics 'Bruker SHELXTL'
_computing_publication_material 'Bruker SHELXTL'
_computing_structure_refinement 'SHELXL-97 (Sheldrick, 1997)'
_computing_structure_solution 'SHELXS-97 (Sheldrick, 1990)'
_diffrn_ambient_temperature 173(2)
_diffrn_measured_fraction_theta_full 0.962
_diffrn_measured_fraction_theta_max 0.962
_diffrn_measurement_device_type 'Bruker X8 APEX II diffractometer'
_diffrn_measurement_method 'phi and omega scans'
_diffrn_radiation_monochromator graphite
_diffrn_radiation_source 'fine-focus sealed tube'
_diffrn_radiation_type MoK\a
_diffrn_radiation_wavelength 0.71073
_diffrn_reflns_av_R_equivalents 0.0323
_diffrn_reflns_av_sigmaI/netI 0.0310
_diffrn_reflns_limit_h_max 15
_diffrn_reflns_limit_h_min -15
_diffrn_reflns_limit_k_max 20
_diffrn_reflns_limit_k_min -20
_diffrn_reflns_limit_l_max 32
_diffrn_reflns_limit_l_min -31
_diffrn_reflns_number 43664
_diffrn_reflns_theta_full 29.48
_diffrn_reflns_theta_max 29.48
_diffrn_reflns_theta_min 1.72
_exptl_absorpt_coefficient_mu 0.406
_exptl_absorpt_correction_T_max 0.8710
_exptl_absorpt_correction_T_min 0.8228
_exptl_absorpt_correction_type multi-scan
_exptl_crystal_colour 'dark red'
_exptl_crystal_density_diffrn 1.151
_exptl_crystal_density_meas 0
_exptl_crystal_density_method 'not measured'
_exptl_crystal_description block
_exptl_crystal_F_000 1520
_exptl_crystal_size_max 0.50
_exptl_crystal_size_mid 0.45
_exptl_crystal_size_min 0.35
_refine_diff_density_max 0.400
_refine_diff_density_min -0.529
_refine_diff_density_rms 0.059
_refine_ls_extinction_method none
_refine_ls_goodness_of_fit_ref 1.031
_refine_ls_hydrogen_treatment mixed
_refine_ls_matrix_type full
_refine_ls_number_parameters 675
_refine_ls_number_reflns 10855
_refine_ls_number_restraints 0
_refine_ls_restrained_S_all 1.031
_refine_ls_R_factor_all 0.0526
_refine_ls_R_factor_gt 0.0372
_refine_ls_shift/su_max 0.053
_refine_ls_shift/su_mean 0.005
_refine_ls_structure_factor_coef Fsqd
_refine_ls_weighting_details 'calc w=1/[\s^2^(Fo^2^)+(0.0617P)^2^+0.9659P] where P=(Fo^2^+2Fc^2^)/3'
_refine_ls_weighting_scheme calc
_refine_ls_wR_factor_gt 0.0972
_refine_ls_wR_factor_ref 0.1084
_reflns_number_gt 8660
_reflns_number_total 10855
_reflns_threshold_expression >2sigma(I)
_cod_data_source_file ic700869h-file001.cif
_cod_data_source_block scb31
_cod_depositor_comments
;
The following automatic conversions were performed:

'_symmetry_cell_setting' value 'Monoclinic' changed to 'monoclinic'
according to
/usr/data/users/saulius/automatic-downloads/retrospective/ACS/lib/dictionaries/cif_core.dic
dictionary named 'cif_core.dic' version 2.4.2 from 2011-04-26.

Automatic conversion script
Id: cif_fix_values 2281 2013-09-26 08:29:07Z andrius 
;
_cod_original_sg_symbol_H-M P2(1)/n
_cod_database_code 4339848

loop_
_symmetry_equiv_pos_as_xyz
'x, y, z'
'-x+1/2, y+1/2, -z+1/2'
'-x, -y, -z'
'x-1/2, -y-1/2, z-1/2'

loop_
_atom_site_label
_atom_site_type_symbol
_atom_site_fract_x
_atom_site_fract_y
_atom_site_fract_z
_atom_site_U_iso_or_equiv
_atom_site_adp_type
_atom_site_occupancy
_atom_site_symmetry_multiplicity
_atom_site_calc_flag
_atom_site_refinement_flags
Fe1 Fe 0.812347(15) 0.255437(11) 0.127216(7) 0.01715(6) Uani 1 1 d .
N1 N 0.74924(9) 0.33919(7) 0.07131(4) 0.0197(2) Uani 1 1 d .
N2 N 0.90847(9) 0.35168(7) 0.14309(4) 0.0193(2) Uani 1 1 d .
N3 N 0.88262(10) 0.21972(7) 0.19989(4) 0.0206(2) Uani 1 1 d .
N4 N 0.98266(11) 0.17270(8) 0.05287(5) 0.0277(2) Uani 1 1 d .
N5 N 0.60760(11) 0.12870(8) 0.12775(5) 0.0296(3) Uani 1 1 d .
C1 C 0.78310(15) 0.48389(10) 0.02102(7) 0.0329(3) Uani 1 1 d .
H1A H 0.8403 0.4808 -0.0081 0.039 Uiso 1 1 calc R
H1B H 0.7864 0.5430 0.0386 0.039 Uiso 1 1 calc R
H1C H 0.7041 0.4734 0.0039 0.039 Uiso 1 1 calc R
C2 C 0.81157(12) 0.41395(8) 0.06503(6) 0.0220(2) Uani 1 1 d .
C3 C 0.90717(11) 0.42226(8) 0.10553(5) 0.0208(2) Uani 1 1 d .
C4 C 0.99253(12) 0.48858(9) 0.11219(6) 0.0254(3) Uani 1 1 d .
H4 H 0.9916(16) 0.5351(12) 0.0875(7) 0.031(4) Uiso 1 1 d .
C5 C 1.07659(13) 0.48377(10) 0.15698(7) 0.0293(3) Uani 1 1 d .
H5 H 1.1308(18) 0.5284(12) 0.1613(8) 0.038(5) Uiso 1 1 d .
C6 C 1.07514(13) 0.41354(10) 0.19554(6) 0.0272(3) Uani 1 1 d .
H6 H 1.1325(17) 0.4104(12) 0.2273(8) 0.034(5) Uiso 1 1 d .
C7 C 0.98969(12) 0.34733(9) 0.18828(5) 0.0222(2) Uani 1 1 d .
C8 C 0.97092(12) 0.27018(9) 0.22134(6) 0.0236(3) Uani 1 1 d .
C9 C 1.04319(17) 0.24992(12) 0.27466(8) 0.0375(4) Uani 1 1 d .
H9B H 1.014(2) 0.2011(15) 0.2932(9) 0.054(6) Uiso 1 1 d .
H41A H 1.044(3) 0.299(2) 0.2987(12) 0.092(10) Uiso 1 1 d .
H9C H 1.120(3) 0.2394(17) 0.2660(12) 0.081(9) Uiso 1 1 d .
C10 C 0.90794(12) 0.19644(8) 0.08177(5) 0.0217(2) Uani 1 1 d .
C11 C 1.09931(13) 0.19288(10) 0.03286(7) 0.0305(3) Uani 1 1 d .
C12 C 1.1416(2) 0.11474(16) 0.00008(11) 0.0542(5) Uani 1 1 d .
H12C H 1.147(2) 0.0617(16) 0.0237(10) 0.060(7) Uiso 1 1 d .
H12B H 1.086(2) 0.1053(15) -0.0308(10) 0.057(6) Uiso 1 1 d .
H12A H 1.221(2) 0.1306(15) -0.0125(10) 0.060(6) Uiso 1 1 d .
C13 C 1.18046(17) 0.21120(17) 0.08466(9) 0.0484(5) Uani 1 1 d .
H13C H 1.258(2) 0.2253(15) 0.0730(9) 0.053(6) Uiso 1 1 d .
H13B H 1.149(3) 0.265(2) 0.1039(14) 0.103(11) Uiso 1 1 d .
H13A H 1.188(2) 0.1558(17) 0.1080(11) 0.069(7) Uiso 1 1 d .
C14 C 1.0873(2) 0.27630(18) -0.00359(12) 0.0574(6) Uani 1 1 d .
H14C H 1.039(3) 0.2616(17) -0.0361(13) 0.077(9) Uiso 1 1 d .
H14B H 1.164(3) 0.2929(18) -0.0178(11) 0.075(7) Uiso 1 1 d .
H14A H 1.050(3) 0.326(2) 0.0145(12) 0.090(9) Uiso 1 1 d .
C15 C 0.68655(12) 0.17842(8) 0.12671(5) 0.0218(2) Uani 1 1 d .
C16 C 0.53783(13) 0.05029(10) 0.11390(7) 0.0297(3) Uani 1 1 d .
C17 C 0.4603(3) 0.0317(2) 0.16212(11) 0.0742(9) Uani 1 1 d .
H17C H 0.414(2) -0.0201(18) 0.1538(11) 0.076(8) Uiso 1 1 d .
H17B H 0.511(3) 0.0165(17) 0.1936(12) 0.074(8) Uiso 1 1 d .
H17A H 0.416(3) 0.081(3) 0.1704(16) 0.124(15) Uiso 1 1 d .
C18 C 0.6205(2) -0.02560(15) 0.10402(16) 0.0684(7) Uani 1 1 d .
H18C H 0.575(3) -0.079(2) 0.0926(12) 0.091(9) Uiso 1 1 d .
H18B H 0.670(3) -0.0375(19) 0.1376(13) 0.093(10) Uiso 1 1 d .
H18A H 0.665(4) -0.014(2) 0.0737(16) 0.121(14) Uiso 1 1 d .
C19 C 0.4637(2) 0.07189(15) 0.06050(10) 0.0523(5) Uani 1 1 d .
H19C H 0.414(2) 0.0229(17) 0.0524(10) 0.064(7) Uiso 1 1 d .
H19B H 0.411(2) 0.1244(19) 0.0677(11) 0.076(8) Uiso 1 1 d .
H19A H 0.515(3) 0.085(2) 0.0266(13) 0.097(10) Uiso 1 1 d .
C20 C 0.64374(11) 0.32592(8) 0.03614(5) 0.0211(2) Uani 1 1 d .
C21 C 0.64766(12) 0.28510(9) -0.01723(6) 0.0238(3) Uani 1 1 d .
C22 C 0.54272(14) 0.27108(10) -0.04880(6) 0.0290(3) Uani 1 1 d .
H22 H 0.544(2) 0.2451(12) -0.0849(10) 0.046(6) Uiso 1 1 d .
C23 C 0.43615(13) 0.29745(11) -0.02925(6) 0.0316(3) Uani 1 1 d .
H23 H 0.3616(17) 0.2896(12) -0.0505(7) 0.034(4) Uiso 1 1 d .
C24 C 0.43403(13) 0.33834(10) 0.02290(6) 0.0292(3) Uani 1 1 d .
H24 H 0.3600(17) 0.3582(12) 0.0366(7) 0.034(5) Uiso 1 1 d .
C25 C 0.53585(12) 0.35262(9) 0.05664(6) 0.0241(3) Uani 1 1 d .
C26 C 0.76181(14) 0.25579(10) -0.04089(6) 0.0281(3) Uani 1 1 d .
H26 H 0.8235(17) 0.2710(11) -0.0156(8) 0.028(4) Uiso 1 1 d .
C27 C 0.76502(18) 0.15471(13) -0.04830(9) 0.0457(4) Uani 1 1 d .
H27C H 0.7045(19) 0.1350(13) -0.0766(9) 0.045(5) Uiso 1 1 d .
H27B H 0.753(2) 0.1241(15) -0.0123(10) 0.057(6) Uiso 1 1 d .
H27C H 0.845(2) 0.1349(15) -0.0612(10) 0.061(6) Uiso 1 1 d .
C28 C 0.78238(19) 0.30350(17) -0.09689(8) 0.0491(5) Uani 1 1 d .
H28C H 0.726(2) 0.2847(17) -0.1260(10) 0.063(7) Uiso 1 1 d .
H28B H 0.858(2) 0.2827(17) -0.1108(10) 0.066(7) Uiso 1 1 d .
H28A H 0.782(3) 0.372(2) -0.0912(12) 0.087(9) Uiso 1 1 d .
C29 C 0.52789(13) 0.39713(10) 0.11384(6) 0.0281(3) Uani 1 1 d .
H29 H 0.6006(17) 0.3910(12) 0.1334(7) 0.033(5) Uiso 1 1 d .
C30 C 0.4355(2) 0.35324(16) 0.14845(8) 0.0499(5) Uani 1 1 d .
H30C H 0.4411(18) 0.3765(13) 0.1868(9) 0.044(5) Uiso 1 1 d .
H30B H 0.356(3) 0.366(2) 0.1305(12) 0.095(10) Uiso 1 1 d .
H30A H 0.447(2) 0.288(2) 0.1513(12) 0.079(8) Uiso 1 1 d .
C31 C 0.5049(3) 0.49677(13) 0.10769(10) 0.0565(6) Uani 1 1 d .
H31C H 0.499(2) 0.5258(14) 0.1460(9) 0.053(6) Uiso 1 1 d .
H31B H 0.427(2) 0.5015(16) 0.0892(10) 0.062(7) Uiso 1 1 d .
H31A H 0.563(3) 0.526(2) 0.0864(13) 0.095(10) Uiso 1 1 d .
C32 C 0.85026(12) 0.13926(8) 0.22840(5) 0.0222(3) Uani 1 1 d .
C33 C 0.75295(12) 0.14077(9) 0.26220(6) 0.0239(3) Uani 1 1 d .
C34 C 0.71584(13) 0.06057(10) 0.28502(6) 0.0293(3) Uani 1 1 d .
H34 H 0.6490(17) 0.0606(12) 0.3077(8) 0.033(4) Uiso 1 1 d .
C35 C 0.77206(14) -0.01899(10) 0.27496(7) 0.0312(3) Uani 1 1 d .
H35 H 0.7451(16) -0.0727(12) 0.2879(8) 0.035(5) Uiso 1 1 d .
C36 C 0.86865(13) -0.01914(10) 0.24266(6) 0.0296(3) Uani 1 1 d .
H36 H 0.9099(17) -0.0765(12) 0.2364(7) 0.035(5) Uiso 1 1 d .
C37 C 0.91037(12) 0.05939(9) 0.21922(6) 0.0248(3) Uani 1 1 d .
C38 C 0.69077(14) 0.22710(10) 0.27585(6) 0.0277(3) Uani 1 1 d .
H38 H 0.7079(17) 0.2705(12) 0.2471(8) 0.036(5) Uiso 1 1 d .
C39 C 0.55842(16) 0.21736(13) 0.27503(10) 0.0426(4) Uani 1 1 d .
H39C H 0.518(2) 0.2744(15) 0.2815(9) 0.050(6) Uiso 1 1 d .
H39B H 0.533(2) 0.1769(18) 0.3068(11) 0.074(8) Uiso 1 1 d .
H39A H 0.528(2) 0.1935(17) 0.2414(11) 0.072(8) Uiso 1 1 d .
C40 C 0.7357(2) 0.26109(17) 0.33394(11) 0.0584(6) Uani 1 1 d .
H40C H 0.696(2) 0.3196(16) 0.3419(10) 0.064(7) Uiso 1 1 d .
H40B H 0.818(3) 0.2726(19) 0.3333(13) 0.087(9) Uiso 1 1 d .
H40A H 0.722(3) 0.213(2) 0.3641(14) 0.113(12) Uiso 1 1 d .
C41 C 1.01699(14) 0.05449(10) 0.18402(7) 0.0332(3) Uani 1 1 d .
H41 H 1.0305(15) 0.1141(11) 0.1681(7) 0.028(4) Uiso 1 1 d .
C42 C 1.12689(18) 0.02549(18) 0.21977(12) 0.0581(6) Uani 1 1 d .
H42B H 1.120(2) -0.0360(17) 0.2338(10) 0.063(7) Uiso 1 1 d .
H42A H 1.193(3) 0.0284(18) 0.1965(12) 0.086(9) Uiso 1 1 d .
H42C H 1.146(2) 0.0646(18) 0.2522(11) 0.073(8) Uiso 1 1 d .
C43 C 0.9946(2) -0.00790(12) 0.13394(9) 0.0509(5) Uani 1 1 d .
H43C H 0.983(2) -0.0718(15) 0.1458(9) 0.057(6) Uiso 1 1 d .
H43B H 0.923(2) 0.0115(16) 0.1124(10) 0.058(7) Uiso 1 1 d .
H43A H 1.056(2) -0.0029(15) 0.1096(10) 0.060(7) Uiso 1 1 d .

loop_
_atom_site_aniso_label
_atom_site_aniso_U_11
_atom_site_aniso_U_22
_atom_site_aniso_U_33
_atom_site_aniso_U_23
_atom_site_aniso_U_13
_atom_site_aniso_U_12
Fe1 0.01740(10) 0.01581(9) 0.01823(10) 0.00095(6) 0.00103(7) -0.00160(6)
N1 0.0202(5) 0.0183(5) 0.0204(5) 0.0007(4) 0.0004(4) -0.0003(4)
N2 0.0201(5) 0.0180(5) 0.0199(5) 0.0004(4) 0.0026(4) -0.0025(4)
N3 0.0212(5) 0.0205(5) 0.0203(5) 0.0025(4) 0.0016(4) -0.0015(4)
N4 0.0261(6) 0.0293(6) 0.0284(6) -0.0006(5) 0.0062(5) 0.0017(5)
N5 0.0263(6) 0.0301(6) 0.0322(6) 0.0030(5) -0.0003(5) -0.0084(5)
C1 0.0369(8) 0.0259(7) 0.0349(8) 0.0117(6) -0.0049(6) -0.0050(6)
C2 0.0233(6) 0.0189(6) 0.0238(6) 0.0030(5) 0.0026(5) -0.0003(5)
C3 0.0226(6) 0.0177(6) 0.0224(6) 0.0006(4) 0.0050(5) -0.0008(4)
C4 0.0264(7) 0.0204(6) 0.0298(7) 0.0027(5) 0.0049(6) -0.0045(5)
C5 0.0261(7) 0.0262(7) 0.0357(7) -0.0019(6) 0.0035(6) -0.0103(5)
C6 0.0236(7) 0.0295(7) 0.0281(7) -0.0025(5) -0.0017(6) -0.0053(5)
C7 0.0209(6) 0.0237(6) 0.0221(6) -0.0003(5) 0.0009(5) -0.0019(5)
C8 0.0222(6) 0.0258(6) 0.0224(6) 0.0025(5) -0.0012(5) -0.0034(5)
C9 0.0382(9) 0.0426(9) 0.0302(8) 0.0111(7) -0.0123(7) -0.0113(7)
C10 0.0243(6) 0.0185(6) 0.0222(6) 0.0010(5) -0.0004(5) -0.0017(5)
C11 0.0244(7) 0.0344(8) 0.0338(7) -0.0005(6) 0.0099(6) 0.0026(5)
C12 0.0430(11) 0.0590(13) 0.0629(13) -0.0231(11) 0.0212(10) 0.0053(9)
C13 0.0310(9) 0.0681(13) 0.0466(10) -0.0077(10) 0.0056(8) -0.0104(9)
C14 0.0381(11) 0.0625(13) 0.0735(16) 0.0315(12) 0.0200(11) 0.0047(9)
C15 0.0231(6) 0.0218(6) 0.0205(6) 0.0011(5) 0.0012(5) 0.0000(5)
C16 0.0257(7) 0.0271(7) 0.0361(7) -0.0010(6) 0.0010(6) -0.0092(5)
C17 0.0848(19) 0.0856(19) 0.0547(14) -0.0112(13) 0.0259(14) -0.0634(17)
C18 0.0597(14) 0.0357(11) 0.107(2) -0.0117(12) -0.0186(16) 0.0108(10)
C19 0.0459(11) 0.0473(11) 0.0610(13) -0.0045(9) -0.0212(10) -0.0071(9)
C20 0.0222(6) 0.0194(6) 0.0214(6) 0.0047(5) -0.0016(5) -0.0013(5)
C21 0.0253(7) 0.0239(6) 0.0222(6) 0.0039(5) -0.0003(5) -0.0019(5)
C22 0.0303(7) 0.0345(7) 0.0219(6) 0.0005(5) -0.0019(5) -0.0047(6)
C23 0.0244(7) 0.0402(8) 0.0293(7) 0.0048(6) -0.0064(6) -0.0046(6)
C24 0.0227(7) 0.0348(7) 0.0297(7) 0.0055(6) -0.0001(6) 0.0017(5)
C25 0.0237(6) 0.0236(6) 0.0247(6) 0.0039(5) -0.0007(5) 0.0010(5)
C26 0.0261(7) 0.0359(8) 0.0225(6) -0.0024(5) 0.0021(5) -0.0019(5)
C27 0.0412(10) 0.0404(9) 0.0554(12) -0.0183(9) 0.0013(9) 0.0030(7)
C28 0.0405(10) 0.0798(15) 0.0278(8) 0.0094(9) 0.0074(8) -0.0049(10)
C29 0.0251(7) 0.0305(7) 0.0284(7) -0.0011(5) -0.0001(6) 0.0052(5)
C30 0.0579(13) 0.0580(12) 0.0355(9) -0.0111(8) 0.0178(9) -0.0131(10)
C31 0.0915(19) 0.0317(9) 0.0460(11) -0.0032(8) 0.0024(12) 0.0108(10)
C32 0.0235(6) 0.0220(6) 0.0208(6) 0.0045(5) -0.0010(5) -0.0023(5)
C33 0.0257(6) 0.0238(6) 0.0220(6) 0.0037(5) 0.0015(5) 0.0001(5)
C34 0.0278(7) 0.0301(7) 0.0304(7) 0.0087(6) 0.0064(6) -0.0008(5)
C35 0.0311(8) 0.0251(7) 0.0374(8) 0.0121(6) 0.0024(6) -0.0026(5)
C36 0.0305(7) 0.0233(7) 0.0349(7) 0.0079(5) 0.0021(6) 0.0029(5)
C37 0.0248(6) 0.0248(6) 0.0248(6) 0.0056(5) 0.0014(5) 0.0006(5)
C38 0.0315(7) 0.0251(6) 0.0270(7) 0.0026(5) 0.0065(6) 0.0012(5)
C39 0.0332(9) 0.0358(9) 0.0594(12) -0.0061(8) 0.0072(8) 0.0051(7)
C40 0.0603(15) 0.0571(13) 0.0557(13) -0.0275(10) -0.0139(11) 0.0134(11)
C41 0.0321(8) 0.0293(7) 0.0393(8) 0.0108(6) 0.0118(7) 0.0069(6)
C42 0.0294(9) 0.0700(15) 0.0762(16) 0.0336(13) 0.0136(10) 0.0143(9)
C43 0.0761(15) 0.0289(8) 0.0509(11) 0.0008(8) 0.0319(11) 0.0061(9)

loop_
_atom_type_symbol
_atom_type_description
_atom_type_scat_dispersion_real
_atom_type_scat_dispersion_imag
_atom_type_scat_source
C C 0.0033 0.0016 'International Tables Vol C Tables 4.2.6.8 and 6.1.1.4'
H H 0.0000 0.0000 'International Tables Vol C Tables 4.2.6.8 and 6.1.1.4'
N N 0.0061 0.0033 'International Tables Vol C Tables 4.2.6.8 and 6.1.1.4'
Fe Fe 0.3463 0.8444 'International Tables Vol C Tables 4.2.6.8 and 6.1.1.4'

loop_
_geom_angle_atom_site_label_1
_geom_angle_atom_site_label_2
_geom_angle_atom_site_label_3
_geom_angle
C10 Fe1 N2 97.67(5)
C10 Fe1 C15 100.70(6)
N2 Fe1 C15 161.62(5)
C10 Fe1 N1 96.90(5)
N2 Fe1 N1 79.93(5)
C15 Fe1 N1 98.27(5)
C10 Fe1 N3 99.48(5)
N2 Fe1 N3 79.82(5)
C15 Fe1 N3 96.56(5)
N1 Fe1 N3 155.41(5)
C2 N1 C20 118.83(11)
C2 N1 Fe1 116.13(9)
C20 N1 Fe1 125.03(8)
C7 N2 C3 121.34(11)
C7 N2 Fe1 119.24(8)
C3 N2 Fe1 118.96(9)
C8 N3 C32 120.13(11)
C8 N3 Fe1 116.55(9)
C32 N3 Fe1 123.12(8)
C10 N4 C11 145.48(14)
C15 N5 C16 157.88(14)
N1 C2 C3 112.95(11)
N1 C2 C1 124.50(13)
C3 C2 C1 122.53(12)
N2 C3 C4 119.41(12)
N2 C3 C2 110.47(11)
C4 C3 C2 130.11(12)
C5 C4 C3 119.67(13)
C4 C5 C6 120.45(13)
C7 C6 C5 119.37(13)
N2 C7 C6 119.71(12)
N2 C7 C8 110.69(11)
C6 C7 C8 129.60(13)
N3 C8 C7 112.59(12)
N3 C8 C9 124.86(13)
C7 C8 C9 122.55(13)
N4 C10 Fe1 167.24(12)
N4 C11 C12 109.36(14)
N4 C11 C13 107.14(13)
C12 C11 C13 111.20(17)
N4 C11 C14 107.47(13)
C12 C11 C14 111.50(19)
C13 C11 C14 110.01(18)
N5 C15 Fe1 178.25(13)
N5 C16 C18 107.97(15)
N5 C16 C17 108.37(14)
C18 C16 C17 112.2(2)
N5 C16 C19 106.79(14)
C18 C16 C19 110.74(19)
C17 C16 C19 110.5(2)
C25 C20 C21 120.56(12)
C25 C20 N1 118.55(11)
C21 C20 N1 120.87(12)
C22 C21 C20 118.63(13)
C22 C21 C26 119.18(13)
C20 C21 C26 122.20(12)
C23 C22 C21 121.37(14)
C24 C23 C22 119.26(14)
C23 C24 C25 121.85(14)
C24 C25 C20 118.33(13)
C24 C25 C29 119.48(13)
C20 C25 C29 122.19(13)
C21 C26 C27 110.99(13)
C21 C26 C28 111.32(14)
C27 C26 C28 110.82(16)
C25 C29 C31 111.32(14)
C25 C29 C30 111.84(13)
C31 C29 C30 110.80(17)
C37 C32 C33 120.74(12)
C37 C32 N3 120.01(11)
C33 C32 N3 119.11(11)
C34 C33 C32 118.36(12)
C34 C33 C38 119.69(12)
C32 C33 C38 121.91(12)
C35 C34 C33 121.51(13)
C36 C35 C34 119.44(13)
C35 C36 C37 121.47(13)
C36 C37 C32 118.43(12)
C36 C37 C41 118.77(12)
C32 C37 C41 122.78(12)
C39 C38 C33 113.07(13)
C39 C38 C40 108.94(17)
C33 C38 C40 109.86(14)
C37 C41 C43 110.91(15)
C37 C41 C42 111.28(14)
C43 C41 C42 110.67(18)

loop_
_geom_bond_atom_site_label_1
_geom_bond_atom_site_label_2
_geom_bond_distance
Fe1 C10 1.8102(13)
Fe1 N2 1.8386(10)
Fe1 C15 1.8417(13)
Fe1 N1 1.9369(11)
Fe1 N3 1.9375(11)
N1 C2 1.3408(16)
N1 C20 1.4387(17)
N2 C7 1.3788(17)
N2 C3 1.3844(16)
N3 C8 1.3370(17)
N3 C32 1.4426(16)
N4 C10 1.1805(17)
N4 C11 1.4706(18)
N5 C15 1.1707(18)
N5 C16 1.4473(18)
C1 C2 1.5036(18)
C2 C3 1.4177(19)
C3 C4 1.3945(18)
C4 C5 1.393(2)
C5 C6 1.397(2)
C6 C7 1.3953(18)
C7 C8 1.4220(18)
C8 C9 1.502(2)
C11 C12 1.503(2)
C11 C13 1.522(3)
C11 C14 1.524(3)
C16 C18 1.506(3)
C16 C17 1.514(3)
C16 C19 1.519(3)
C20 C25 1.4081(19)
C20 C21 1.4118(19)
C21 C22 1.391(2)
C21 C26 1.514(2)
C22 C23 1.384(2)
C23 C24 1.385(2)
C24 C25 1.389(2)
C25 C29 1.522(2)
C26 C27 1.527(2)
C26 C28 1.541(2)
C29 C31 1.523(2)
C29 C30 1.524(2)
C32 C37 1.4038(19)
C32 C33 1.4080(19)
C33 C34 1.3955(19)
C33 C38 1.5204(19)
C34 C35 1.382(2)
C35 C36 1.379(2)
C36 C37 1.3983(19)
C37 C41 1.518(2)
C38 C39 1.516(2)
C38 C40 1.532(3)
C41 C43 1.524(3)
C41 C42 1.536(3)
